data_2020529
loop_
_publ_author_name
'G\"orbitz, Carl Henrik'
'Wragg, David S.'
'Bakke, Ingrid Marie Bergh'
'Fleischer, Christian'
'Gr\/onnevik, Gaute'
'Mykland, Maria'
'Park, Yoomin'
'Trovik, Kristian Wiedicke'
'Serigstad, Halvard'
'Sundsli, B\%ard Edgar Vestheim'

_publ_section_title
;
 A phase transition from monoclinic <i>C</i>2 with <i>Z</i>' = 1 to
 triclinic <i>P</i>1 with <i>Z</i>' = 4 for the quasiracemate
 <small>L</small>-2-aminobutyric acid--<small>D</small>-methionine (1/1)
;
_journal_coeditor_code SK3626
_journal_issue 7
_journal_name_full 'Acta Crystallographica Section C'
_journal_page_first 536
_journal_page_last 543
_journal_paper_doi 10.1107/S2053229616008858
_journal_volume 72
_journal_year 2016
_chemical_formula_iupac 'C4 H9 N O2, C5 H11 N O2 S'
_chemical_formula_moiety 'C4 H9 N O2, C5 H11 N O2 S'
_chemical_formula_sum 'C9 H20 N2 O4 S'
_chemical_formula_weight 252.33
_chemical_name_common
;
<i>L</i>-2-Aminobutyric acid:<i>D</i>-methionine
<i>L</i>-Abu:<i>D</i>-Met
;
_chemical_name_systematic '(<i>S</i>)-2-aminobutanoic acid--(<i>R</i>)-2-amino-4-(methylsulfanyl)butanoic acid (1/1)'
_space_group_crystal_system monoclinic
_space_group_IT_number 5
_space_group_name_Hall 'C 2y'
_space_group_name_H-M_alt 'C 1 2 1'
_symmetry_space_group_name_Hall 'C 2y'
_symmetry_space_group_name_H-M 'C 1 2 1'
_atom_sites_solution_hydrogens geom
_audit_creation_method SHELXL-2013
_cell_angle_alpha 90
_cell_angle_beta 103.145(2)
_cell_angle_gamma 90
_cell_formula_units_Z 4
_cell_length_a 29.1721(18)
_cell_length_b 4.7784(3)
_cell_length_c 9.8551(6)
_cell_measurement_reflns_used 3860
_cell_measurement_temperature 293(2)
_cell_measurement_theta_max 26.55
_cell_measurement_theta_min 2.27
_cell_volume 1337.77(14)
_computing_cell_refinement
;
APEX2 (Bruker, 2014)
;
_computing_data_collection
;
APEX2 (Bruker, 2014)
;
_computing_data_reduction
;
APEX2 (Bruker, 2014)
;
_computing_molecular_graphics
;
Mercury (Macrae <i>et al.</i>,  2008)
;
_computing_publication_material
;
SHELXL2014 (Sheldrick, 2015b)
;
_computing_structure_refinement
;
SHELXT (Sheldrick, 2015a)
;
_computing_structure_solution
;
APEX2 (Bruker, 2014)
;
_diffrn_ambient_temperature 293(2)
_diffrn_detector_area_resol_mean 8.3
_diffrn_measured_fraction_theta_full 0.995
_diffrn_measured_fraction_theta_max 0.995
_diffrn_measurement_device_type 'Bruker D8 Venture with Photon 100 CMOS detector'
_diffrn_measurement_method 'Sets of exposures each taken over 0.5\% \w rotation'
_diffrn_radiation_monochromator graphite
_diffrn_radiation_source 'fine-focus sealed tube'
_diffrn_radiation_type MoK\a
_diffrn_radiation_wavelength 0.71073
_diffrn_reflns_av_R_equivalents 0.0310
_diffrn_reflns_limit_h_max 36
_diffrn_reflns_limit_h_min -36
_diffrn_reflns_limit_k_max 6
_diffrn_reflns_limit_k_min -6
_diffrn_reflns_limit_l_max 11
_diffrn_reflns_limit_l_min -12
_diffrn_reflns_number 9324
_diffrn_reflns_theta_full 25.242
_diffrn_reflns_theta_max 27.138
_diffrn_reflns_theta_min 2.275
_exptl_absorpt_coefficient_mu 0.244
_exptl_absorpt_correction_T_max 1.000
_exptl_absorpt_correction_T_min 0.907
_exptl_absorpt_correction_type multi-scan
_exptl_absorpt_process_details
;
(TWINABS; Sheldrick, 2012)
;
_exptl_crystal_colour colorless
_exptl_crystal_density_diffrn 1.253
_exptl_crystal_description plate
_exptl_crystal_F_000 544
_exptl_crystal_size_max 0.78
_exptl_crystal_size_mid 0.76
_exptl_crystal_size_min 0.10
_refine_diff_density_max 0.136
_refine_diff_density_min -0.147
_refine_ls_abs_structure_details
;
Flack <i>x</i> determined using 724 quotients [(I+)-(I-)]/[(I+)+(I-)]
(Parsons & Flack, 2004)
;
_refine_ls_abs_structure_Flack 0.02(5)
_refine_ls_extinction_coef 0.035(5)
_refine_ls_extinction_expression Fc^*^=kFc[1+0.001xFc^2^\l^3^/sin(2\q)]^-1/4^
_refine_ls_extinction_method SHELXL
_refine_ls_goodness_of_fit_ref 1.042
_refine_ls_hydrogen_treatment constr
_refine_ls_matrix_type full
_refine_ls_number_parameters 257
_refine_ls_number_reflns 2924
_refine_ls_number_restraints 271
_refine_ls_restrained_S_all 1.020
_refine_ls_R_factor_all 0.0796
_refine_ls_R_factor_gt 0.0431
_refine_ls_shift/su_max 0.000
_refine_ls_shift/su_mean 0.000
_refine_ls_structure_factor_coef Fsqd
_refine_ls_weighting_details
;
w=1/[\s^2^(Fo^2^)+(0.0605P)^2^+0.2255P] where P=(Fo^2^+2Fc^2^)/3
;
_refine_ls_weighting_scheme calc
_refine_ls_wR_factor_gt 0.1055
_refine_ls_wR_factor_ref 0.1229
_reflns_number_gt 1938
_reflns_number_total 2924
_reflns_threshold_expression 'I > 2\s(I)'
_cod_data_source_file sk3626sup1.cif
_cod_data_source_block 293
_cod_depositor_comments 'Adding full bibliography for 2020528--2020529.cif.'
_cod_database_code 2020529
_cod_database_fobs_code 2020529
_shelx_space_group_comment
;
The symmetry employed for this shelxl refinement is uniquely defined
by the following loop, which should always be used as a source of
symmetry information in preference to the above space-group names.
They are only intended as comments.
;
_shelxl_version_number 20.13

loop_
_space_group_symop_operation_xyz
'x, y, z'
'-x, y, -z'
'x+1/2, y+1/2, z'
'-x+1/2, y+1/2, -z'

loop_
_atom_site_type_symbol
_atom_site_label
_atom_site_fract_x
_atom_site_fract_y
_atom_site_fract_z
_atom_site_U_iso_or_equiv
_atom_site_adp_type
_atom_site_calc_flag
_atom_site_occupancy
_atom_site_disorder_assembly
_atom_site_disorder_group
O O1A 0.28775(9) 0.5234(9) 0.4654(2) 0.0517(9) Uani d 1 . .
O O2A 0.32151(9) 0.7874(9) 0.3310(2) 0.0635(11) Uani d 1 . .
N N1A 0.30377(9) 0.8918(9) 0.6726(2) 0.0453(11) Uani d 1 . .
H H1A 0.3129 1.0176 0.7399 0.068 Uiso calc 1 A 1
H H2A 0.3058 0.7211 0.7097 0.068 Uiso calc 1 A 1
H H3A 0.2741 0.9258 0.6285 0.068 Uiso calc 1 A 1
C C1A 0.31155(14) 0.7292(11) 0.4435(4) 0.0420(13) Uani d 1 . .
C C21A 0.3354(4) 0.910(10) 0.570(4) 0.0364(16) Uani d 0.503(11) B 1
H H21A 0.3379 1.1047 0.5407 0.044 Uiso calc 0.503(11) B 1
C C31A 0.3836(6) 0.798(5) 0.639(3) 0.063(3) Uani d 0.503(11) B 1
H H31A 0.3796 0.6085 0.6696 0.076 Uiso calc 0.503(11) B 1
H H32A 0.4018 0.7851 0.5679 0.076 Uiso calc 0.503(11) B 1
C C41A 0.4105(4) 0.946(3) 0.7521(12) 0.131(7) Uani d 0.503(11) B 1
H H41A 0.4402 0.8538 0.7846 0.196 Uiso calc 0.503(11) B 1
H H42A 0.3940 0.9525 0.8259 0.196 Uiso calc 0.503(11) B 1
H H43A 0.4158 1.1331 0.7235 0.196 Uiso calc 0.503(11) B 1
C C22A 0.3321(6) 0.91(2) 0.562(8) 0.0364(16) Uani d 0.253(10) B 2
H H22A 0.3308 1.1045 0.5290 0.044 Uiso calc 0.253(10) B 2
C C32A 0.3831(10) 0.836(13) 0.622(5) 0.063(3) Uani d 0.253(10) B 2
H H33A 0.3927 0.9286 0.7121 0.076 Uiso calc 0.253(10) B 2
H H34A 0.3847 0.6364 0.6398 0.076 Uiso calc 0.253(10) B 2
C C42A 0.4163(5) 0.902(6) 0.544(2) 0.104(10) Uani d 0.253(10) B 2
H H44A 0.4472 0.8501 0.5957 0.156 Uiso calc 0.253(10) B 2
H H45A 0.4156 1.0997 0.5260 0.156 Uiso calc 0.253(10) B 2
H H46A 0.4090 0.8019 0.4576 0.156 Uiso calc 0.253(10) B 2
C C23A 0.3243(7) 0.934(9) 0.567(4) 0.0364(16) Uani d 0.244(11) B 3
H H23A 0.3141 1.1191 0.5291 0.044 Uiso calc 0.244(11) B 3
C C33A 0.3776(8) 0.944(6) 0.609(3) 0.063(3) Uani d 0.244(11) B 3
H H35A 0.3889 1.0131 0.5298 0.076 Uiso calc 0.244(11) B 3
H H36A 0.3863 1.0818 0.6827 0.076 Uiso calc 0.244(11) B 3
C C43A 0.4018(8) 0.696(6) 0.655(4) 0.125(17) Uani d 0.244(11) B 3
H H47A 0.4348 0.7352 0.6873 0.188 Uiso calc 0.244(11) B 3
H H48A 0.3975 0.5649 0.5787 0.188 Uiso calc 0.244(11) B 3
H H49A 0.3898 0.6164 0.7290 0.188 Uiso calc 0.244(11) B 3
O O1B 0.28793(9) 0.6506(8) -0.0356(3) 0.0512(9) Uani d 1 . .
O O2B 0.32233(9) 0.3862(9) -0.1687(2) 0.0607(10) Uani d 1 . .
N N1B 0.30318(9) 0.2820(9) 0.1724(2) 0.0434(10) Uani d 1 . .
H H1B 0.3149 0.1525 0.2357 0.065 Uiso calc 1 C 1
H H2B 0.2725 0.2518 0.1402 0.065 Uiso calc 1 C 1
H H3B 0.3075 0.4508 0.2114 0.065 Uiso calc 1 C 1
C C1B 0.31143(13) 0.4472(10) -0.0566(4) 0.0389(11) Uani d 1 . .
C C21B 0.3277(4) 0.267(9) 0.055(2) 0.0406(18) Uani d 0.346(10) D 1
H H21B 0.3185 0.0819 0.0144 0.049 Uiso calc 0.346(10) D 1
C C31B 0.3815(4) 0.232(3) 0.1195(19) 0.068(5) Uani d 0.346(10) D 1
H H31B 0.3861 0.1095 0.1997 0.082 Uiso calc 0.346(10) D 1
H H32B 0.3967 0.1488 0.0515 0.082 Uiso calc 0.346(10) D 1
C C41B 0.4034(4) 0.518(3) 0.1636(18) 0.085(6) Uani d 0.346(10) D 1
H H41B 0.3879 0.6022 0.2309 0.103 Uiso calc 0.346(10) D 1
H H42B 0.3989 0.6405 0.0831 0.103 Uiso calc 0.346(10) D 1
S S11B 0.4656(4) 0.483(4) 0.2397(18) 0.219(10) Uani d 0.346(10) D 1
C C51B 0.4837(7) 0.428(12) 0.083(3) 0.350 Uiso d 0.346(10) D 1
H H51B 0.5174 0.4191 0.1022 0.525 Uiso calc 0.346(10) D 1
H H52B 0.4728 0.5791 0.0201 0.525 Uiso calc 0.346(10) D 1
H H53B 0.4707 0.2547 0.0417 0.525 Uiso calc 0.346(10) D 1
C C22B 0.3345(4) 0.261(8) 0.074(3) 0.0406(18) Uani d 0.319(7) D 2
H H22B 0.3369 0.0659 0.0452 0.049 Uiso calc 0.319(7) D 2
C C32B 0.3845(4) 0.392(3) 0.1251(15) 0.042(5) Uani d 0.319(7) D 2
H H33B 0.4015 0.3840 0.0512 0.050 Uiso calc 0.319(7) D 2
H H34B 0.3817 0.5867 0.1497 0.050 Uiso calc 0.319(7) D 2
C C42B 0.4116(4) 0.230(3) 0.2521(11) 0.082(6) Uani d 0.319(7) D 2
H H43B 0.4143 0.0356 0.2271 0.098 Uiso calc 0.319(7) D 2
H H44B 0.3945 0.2378 0.3256 0.098 Uiso calc 0.319(7) D 2
S S12B 0.4696(4) 0.376(3) 0.3146(15) 0.204(6) Uani d 0.319(7) D 2
C C52B 0.4883(9) 0.142(6) 0.454(2) 0.350 Uiso d 0.319(7) D 2
H H54B 0.5193 0.1932 0.5050 0.525 Uiso calc 0.319(7) D 2
H H55B 0.4890 -0.0446 0.4187 0.525 Uiso calc 0.319(7) D 2
H H56B 0.4669 0.1498 0.5151 0.525 Uiso calc 0.319(7) D 2
C C23B 0.3327(5) 0.231(6) 0.069(5) 0.0406(18) Uani d 0.263(9) D 3
H H23B 0.3355 0.0358 0.0417 0.049 Uiso calc 0.263(9) D 3
C C33B 0.3791(5) 0.371(3) 0.153(2) 0.053(8) Uani d 0.263(9) D 3
H H35B 0.3732 0.5655 0.1704 0.063 Uiso calc 0.263(9) D 3
H H36B 0.3895 0.2770 0.2418 0.063 Uiso calc 0.263(9) D 3
C C43B 0.4174(5) 0.350(6) 0.0700(15) 0.101(8) Uani d 0.263(9) D 3
H H45B 0.4070 0.4439 -0.0190 0.122 Uiso calc 0.263(9) D 3
H H46B 0.4232 0.1554 0.0523 0.122 Uiso calc 0.263(9) D 3
S S13B 0.4710(5) 0.511(5) 0.1665(19) 0.171(7) Uani d 0.263(9) D 3
C C53B 0.4901(10) 0.228(9) 0.280(4) 0.350 Uiso d 0.263(9) D 3
H H57B 0.5211 0.2657 0.3345 0.525 Uiso calc 0.263(9) D 3
H H58B 0.4908 0.0607 0.2258 0.525 Uiso calc 0.263(9) D 3
H H59B 0.4688 0.2021 0.3399 0.525 Uiso calc 0.263(9) D 3
C C24B 0.3300(7) 0.292(12) 0.078(4) 0.0406(18) Uani d 0.070(5) D 4
H H24B 0.3259 0.0991 0.0437 0.049 Uiso calc 0.070(5) D 4
C C34B 0.3827(8) 0.277(5) 0.159(4) 0.053(8) Uani d 0.070(5) D 4
H H37B 0.3897 0.4322 0.2242 0.063 Uiso calc 0.070(5) D 4
H H38B 0.3882 0.1043 0.2122 0.063 Uiso calc 0.070(5) D 4
C C44B 0.4147(5) 0.290(12) 0.057(3) 0.101(8) Uani d 0.070(5) D 4
H H47B 0.4091 0.4626 0.0036 0.122 Uiso calc 0.070(5) D 4
H H48B 0.4076 0.1348 -0.0084 0.122 Uiso calc 0.070(5) D 4
S S14B 0.4758(6) 0.273(10) 0.148(2) 0.171(7) Uani d 0.070(5) D 4
C C54B 0.5000 0.294(18) 0.0000 0.19(3) Uiso d 0.140(10) D 4
H H60B 0.5337 0.3036 0.0289 0.282 Uiso calc 0.070(5) D 4
H H61B 0.4883 0.4579 -0.0527 0.282 Uiso calc 0.070(5) D 4
H H62B 0.4912 0.1305 -0.0568 0.282 Uiso calc 0.070(5) D 4

loop_
_atom_site_aniso_label
_atom_site_aniso_U_11
_atom_site_aniso_U_22
_atom_site_aniso_U_33
_atom_site_aniso_U_12
_atom_site_aniso_U_13
_atom_site_aniso_U_23
O1A 0.0712(17) 0.044(3) 0.0406(15) -0.0119(18) 0.0131(13) -0.0098(15)
O2A 0.115(2) 0.046(3) 0.0353(14) 0.000(2) 0.0288(14) 0.001(2)
N1A 0.0648(17) 0.040(3) 0.0307(15) -0.001(2) 0.0089(15) -0.0014(18)
C1A 0.060(2) 0.035(4) 0.032(2) 0.005(2) 0.013(2) 0.006(2)
C21A 0.048(4) 0.034(3) 0.029(3) -0.002(4) 0.013(3) -0.001(3)
C31A 0.060(4) 0.078(12) 0.046(7) 0.014(6) -0.001(4) 0.016(7)
C41A 0.084(7) 0.130(16) 0.145(11) 0.027(9) -0.043(7) -0.068(10)
C22A 0.048(4) 0.034(3) 0.029(3) -0.002(4) 0.013(3) -0.001(3)
C32A 0.060(4) 0.078(12) 0.046(7) 0.014(6) -0.001(4) 0.016(7)
C42A 0.043(8) 0.16(2) 0.120(16) -0.014(12) 0.036(10) 0.005(16)
C23A 0.048(4) 0.034(3) 0.029(3) -0.002(4) 0.013(3) -0.001(3)
C33A 0.060(4) 0.078(12) 0.046(7) 0.014(6) -0.001(4) 0.016(7)
C43A 0.050(15) 0.14(3) 0.15(3) -0.025(16) -0.040(16) 0.07(2)
O1B 0.0721(17) 0.036(2) 0.0457(16) 0.0035(18) 0.0130(14) 0.0007(15)
O2B 0.109(2) 0.043(3) 0.0350(14) 0.000(2) 0.0287(14) -0.0014(18)
N1B 0.0660(17) 0.037(3) 0.0296(14) -0.0062(19) 0.0160(14) 0.0052(18)
C1B 0.060(2) 0.027(3) 0.029(2) -0.012(2) 0.009(2) 0.001(2)
C21B 0.055(3) 0.033(4) 0.034(3) 0.007(3) 0.009(2) 0.000(3)
C31B 0.090(11) 0.062(9) 0.058(9) 0.023(8) 0.030(8) 0.007(8)
C41B 0.090(12) 0.085(12) 0.085(11) -0.021(9) 0.025(9) -0.015(9)
S11B 0.087(6) 0.26(2) 0.27(2) -0.046(8) -0.037(10) -0.051(18)
C22B 0.055(3) 0.033(4) 0.034(3) 0.007(3) 0.009(2) 0.000(3)
C32B 0.044(10) 0.044(11) 0.044(10) 0.004(9) 0.023(8) 0.003(9)
C42B 0.066(8) 0.105(18) 0.066(8) 0.003(10) -0.006(7) -0.001(10)
S12B 0.119(6) 0.263(13) 0.187(9) -0.040(7) -0.057(5) 0.059(8)
C23B 0.055(3) 0.033(4) 0.034(3) 0.007(3) 0.009(2) 0.000(3)
C33B 0.045(9) 0.057(18) 0.058(12) 0.010(10) 0.016(8) 0.014(12)
C43B 0.077(10) 0.136(18) 0.086(10) -0.012(12) 0.006(8) -0.004(13)
S13B 0.085(5) 0.203(14) 0.210(11) -0.047(7) 0.002(6) 0.013(11)
C24B 0.055(3) 0.033(4) 0.034(3) 0.007(3) 0.009(2) 0.000(3)
C34B 0.045(9) 0.057(18) 0.058(12) 0.010(10) 0.016(8) 0.014(12)
C44B 0.077(10) 0.136(18) 0.086(10) -0.012(12) 0.006(8) -0.004(13)
S14B 0.085(5) 0.203(14) 0.210(11) -0.047(7) 0.002(6) 0.013(11)

loop_
_atom_type_symbol
_atom_type_description
_atom_type_scat_dispersion_real
_atom_type_scat_dispersion_imag
_atom_type_scat_source
C C 0.0033 0.0016 'International Tables Vol C Tables 4.2.6.8 and 6.1.1.4'
H H 0.0000 0.0000 'International Tables Vol C Tables 4.2.6.8 and 6.1.1.4'
N N 0.0061 0.0033 'International Tables Vol C Tables 4.2.6.8 and 6.1.1.4'
O O 0.0106 0.0060 'International Tables Vol C Tables 4.2.6.8 and 6.1.1.4'
S S 0.1246 0.1234 'International Tables Vol C Tables 4.2.6.8 and 6.1.1.4'

loop_
_geom_angle_atom_site_label_1
_geom_angle_atom_site_label_2
_geom_angle_atom_site_label_3
_geom_angle
C21A N1A H1A 109.5
C21A N1A H2A 109.5
H1A N1A H2A 109.5
C21A N1A H3A 109.5
H1A N1A H3A 109.5
H2A N1A H3A 109.5
O2A C1A O1A 125.7(4)
O2A C1A C22A 116(3)
O1A C1A C22A 118(3)
O2A C1A C23A 119.9(17)
O1A C1A C23A 114.1(16)
O2A C1A C21A 116.1(14)
O1A C1A C21A 117.8(14)
C31A C21A N1A 109(2)
C31A C21A C1A 111(3)
N1A C21A C1A 105.9(17)
C31A C21A H21A 110.2
N1A C21A H21A 110.2
C1A C21A H21A 110.2
C41A C31A C21A 118(2)
C41A C31A H31A 107.8
C21A C31A H31A 107.8
C41A C31A H32A 107.8
C21A C31A H32A 107.8
H31A C31A H32A 107.1
C31A C41A H41A 109.5
C31A C41A H42A 109.5
H41A C41A H42A 109.5
C31A C41A H43A 109.5
H41A C41A H43A 109.5
H42A C41A H43A 109.5
C1A C22A N1A 110(4)
C1A C22A C32A 111(5)
N1A C22A C32A 111(5)
C1A C22A H22A 108.2
N1A C22A H22A 108.2
C32A C22A H22A 108.2
C42A C32A C22A 118(2)
C42A C32A H33A 107.8
C22A C32A H33A 107.8
C42A C32A H34A 107.8
C22A C32A H34A 107.8
H33A C32A H34A 107.1
C32A C42A H44A 109.5
C32A C42A H45A 109.5
H44A C42A H45A 109.5
C32A C42A H46A 109.5
H44A C42A H46A 109.5
H45A C42A H46A 109.5
N1A C23A C33A 114(3)
N1A C23A C1A 117(3)
C33A C23A C1A 107(2)
N1A C23A H23A 106.2
C33A C23A H23A 106.2
C1A C23A H23A 106.2
C43A C33A C23A 118(2)
C43A C33A H35A 107.8
C23A C33A H35A 107.8
C43A C33A H36A 107.8
C23A C33A H36A 107.8
H35A C33A H36A 107.1
C33A C43A H47A 109.5
C33A C43A H48A 109.5
H47A C43A H48A 109.5
C33A C43A H49A 109.5
H47A C43A H49A 109.5
H48A C43A H49A 109.5
C21B N1B H1B 109.5
C21B N1B H2B 109.5
H1B N1B H2B 109.5
C21B N1B H3B 109.5
H1B N1B H3B 109.5
H2B N1B H3B 109.5
O1B C1B O2B 126.4(4)
O1B C1B C21B 117.3(14)
O2B C1B C21B 116.3(15)
O1B C1B C24B 110(2)
O2B C1B C24B 123.4(19)
O1B C1B C22B 117.2(8)
O2B C1B C22B 116.0(8)
O1B C1B C23B 120.3(17)
O2B C1B C23B 113.3(17)
C1B C21B N1B 116(2)
C1B C21B C31B 121.1(13)
N1B C21B C31B 107.6(10)
C1B C21B H21B 103.1
N1B C21B H21B 103.1
C31B C21B H21B 103.1
C41B C31B C21B 109.9(16)
C41B C31B H31B 109.7
C21B C31B H31B 109.7
C41B C31B H32B 109.7
C21B C31B H32B 109.7
H31B C31B H32B 108.2
C31B C41B S11B 110.5(8)
C31B C41B H41B 109.6
S11B C41B H41B 109.6
C31B C41B H42B 109.6
S11B C41B H42B 109.6
H41B C41B H42B 108.1
C51B S11B C41B 97.1(8)
S11B C51B H51B 109.5
S11B C51B H52B 109.5
H51B C51B H52B 109.5
S11B C51B H53B 109.5
H51B C51B H53B 109.5
H52B C51B H53B 109.5
N1B C22B C32B 115.4(13)
N1B C22B C1B 106.5(13)
C32B C22B C1B 103(2)
N1B C22B H22B 110.4
C32B C22B H22B 110.4
C1B C22B H22B 110.4
C42B C32B C22B 109.5(16)
C42B C32B H33B 109.8
C22B C32B H33B 109.8
C42B C32B H34B 109.8
C22B C32B H34B 109.8
H33B C32B H34B 108.2
C32B C42B S12B 110.8(8)
C32B C42B H43B 109.5
S12B C42B H43B 109.5
C32B C42B H44B 109.5
S12B C42B H44B 109.5
H43B C42B H44B 108.1
C52B S12B C42B 97.0(8)
S12B C52B H54B 109.5
S12B C52B H55B 109.5
H54B C52B H55B 109.5
S12B C52B H56B 109.5
H54B C52B H56B 109.5
H55B C52B H56B 109.5
N1B C23B C33B 98(2)
N1B C23B C1B 103.6(17)
C33B C23B C1B 105.5(16)
N1B C23B H23B 115.9
C33B C23B H23B 115.9
C1B C23B H23B 115.9
C43B C33B C23B 109.9(16)
C43B C33B H35B 109.7
C23B C33B H35B 109.7
C43B C33B H36B 109.7
C23B C33B H36B 109.7
H35B C33B H36B 108.2
C33B C43B S13B 110.1(8)
C33B C43B H45B 109.6
S13B C43B H45B 109.6
C33B C43B H46B 109.6
S13B C43B H46B 109.6
H45B C43B H46B 108.2
C53B S13B C43B 96.8(8)
S13B C53B H57B 109.5
S13B C53B H58B 109.5
H57B C53B H58B 109.5
S13B C53B H59B 109.5
H57B C53B H59B 109.5
H58B C53B H59B 109.5
N1B C24B C1B 118.4(18)
N1B C24B C34B 108(2)
C1B C24B C34B 126(2)
N1B C24B H24B 99.4
C1B C24B H24B 99.4
C34B C24B H24B 99.4
C44B C34B C24B 109.8(16)
C44B C34B H37B 109.7
C24B C34B H37B 109.7
C44B C34B H38B 109.7
C24B C34B H38B 109.7
H37B C34B H38B 108.2
C34B C44B S14B 110.5(8)
C34B C44B H47B 109.5
S14B C44B H47B 109.5
C34B C44B H48B 109.5
S14B C44B H48B 109.5
H47B C44B H48B 108.1
C54B S14B C44B 96.9(8)
S14B C54B H60B 109.5
S14B C54B H61B 109.5
H60B C54B H61B 109.5
S14B C54B H62B 109.5
H60B C54B H62B 109.5
H61B C54B H62B 109.5

loop_
_geom_bond_atom_site_label_1
_geom_bond_atom_site_label_2
_geom_bond_distance
O1A C1A 1.251(5)
O2A C1A 1.240(4)
N1A C23A 1.33(4)
N1A C22A 1.51(6)
N1A C21A 1.52(3)
N1A H1A 0.8900
N1A H2A 0.8900
N1A H3A 0.8900
C1A C22A 1.47(9)
C1A C23A 1.54(4)
C1A C21A 1.55(4)
C21A C31A 1.513(9)
C21A H21A 0.9800
C31A C41A 1.40(2)
C31A H31A 0.9700
C31A H32A 0.9700
C41A H41A 0.9600
C41A H42A 0.9600
C41A H43A 0.9600
C22A C32A 1.514(9)
C22A H22A 0.9800
C32A C42A 1.40(2)
C32A H33A 0.9700
C32A H34A 0.9700
C42A H44A 0.9600
C42A H45A 0.9600
C42A H46A 0.9600
C23A C33A 1.514(9)
C23A H23A 0.9800
C33A C43A 1.40(2)
C33A H35A 0.9700
C33A H36A 0.9700
C43A H47A 0.9600
C43A H48A 0.9600
C43A H49A 0.9600
O1B C1B 1.233(5)
O2B C1B 1.252(4)
N1B C24B 1.34(3)
N1B C22B 1.48(3)
N1B C21B 1.50(2)
N1B C23B 1.50(5)
N1B H1B 0.8900
N1B H2B 0.8900
N1B H3B 0.8900
C1B C21B 1.39(3)
C1B C24B 1.51(3)
C1B C22B 1.58(4)
C1B C23B 1.62(3)
C21B C31B 1.563(12)
C21B H21B 0.9800
C31B C41B 1.528(13)
C31B H31B 0.9700
C31B H32B 0.9700
C41B S11B 1.805(9)
C41B H41B 0.9700
C41B H42B 0.9700
S11B C51B 1.761(18)
C51B H51B 0.9600
C51B H52B 0.9600
C51B H53B 0.9600
C22B C32B 1.564(12)
C22B H22B 0.9800
C32B C42B 1.529(13)
C32B H33B 0.9700
C32B H34B 0.9700
C42B S12B 1.804(9)
C42B H43B 0.9700
C42B H44B 0.9700
S12B C52B 1.761(18)
C52B H54B 0.9600
C52B H55B 0.9600
C52B H56B 0.9600
C23B C33B 1.563(12)
C23B H23B 0.9800
C33B C43B 1.529(13)
C33B H35B 0.9700
C33B H36B 0.9700
C43B S13B 1.806(9)
C43B H45B 0.9700
C43B H46B 0.9700
S13B C53B 1.761(18)
C53B H57B 0.9600
C53B H58B 0.9600
C53B H59B 0.9600
C24B C34B 1.563(12)
C24B H24B 0.9800
C34B C44B 1.528(13)
C34B H37B 0.9700
C34B H38B 0.9700
C44B S14B 1.805(9)
C44B H47B 0.9700
C44B H48B 0.9700
S14B C54B 1.762(18)
C54B H60B 0.9600
C54B H61B 0.9600
C54B H62B 0.9600

loop_
_geom_hbond_atom_site_label_D
_geom_hbond_atom_site_label_H
_geom_hbond_atom_site_label_A
_geom_hbond_site_symmetry_A
_geom_hbond_distance_DH
_geom_hbond_distance_HA
_geom_hbond_distance_DA
_geom_hbond_angle_DHA
N1A H1A O2B 1_566 0.89 1.97 2.817(5) 159
N1A H2A O2B 1_556 0.89 1.99 2.862(5) 165
N1A H3A O1A 4_556 0.89 1.89 2.779(4) 176
C21A H21A O1A 1_565 0.98 2.49 3.31(4) 141
N1B H1B O2A 1_545 0.89 1.97 2.817(5) 158
N1B H2B O1B 4_545 0.89 1.89 2.765(4) 167
N1B H3B O2A . 0.89 1.98 2.860(5) 169
C21B H21B O1B 1_545 0.98 2.26 3.21(4) 166

loop_
_geom_torsion_atom_site_label_1
_geom_torsion_atom_site_label_2
_geom_torsion_atom_site_label_3
_geom_torsion_atom_site_label_4
_geom_torsion
C23A N1A C21A C31A 175(16)
C23A N1A C21A C1A -66(13)
O2A C1A C21A C31A -86(2)
O1A C1A C21A C31A 87.8(19)
C23A C1A C21A C31A 163(13)
O2A C1A C21A N1A 156.1(15)
O1A C1A C21A N1A -30(3)
C23A C1A C21A N1A 45(10)
N1A C21A C31A C41A -66(3)
C1A C21A C31A C41A 177.7(19)
O2A C1A C22A N1A 158(3)
O1A C1A C22A N1A -25(5)
C23A C1A C22A N1A 4E1(2)
O2A C1A C22A C32A -79(5)
O1A C1A C22A C32A 98(3)
C1A C22A C32A C42A 71(5)
N1A C22A C32A C42A -166(6)
C21A N1A C23A C33A -26(12)
C21A N1A C23A C1A 99(15)
O2A C1A C23A N1A 165.3(14)
O1A C1A C23A N1A -9(2)
C21A C1A C23A N1A -119(12)
O2A C1A C23A C33A -66(3)
O1A C1A C23A C33A 120(2)
C22A C1A C23A C33A 1E1(2)
C21A C1A C23A C33A 10(10)
N1A C23A C33A C43A 69(5)
C1A C23A C33A C43A -61(5)
O1B C1B C21B N1B 19(2)
O2B C1B C21B N1B -161.3(13)
C24B C1B C21B N1B 55(8)
C22B C1B C21B N1B 110(18)
O1B C1B C21B C31B -115(2)
O2B C1B C21B C31B 65(3)
C24B C1B C21B C31B -79(5)
C22B C1B C21B C31B -24(14)
C24B N1B C21B C1B -99(17)
C22B N1B C21B C1B -141(19)
C23B N1B C21B C1B -178(12)
C24B N1B C21B C31B 40(14)
C22B N1B C21B C31B -2(16)
C23B N1B C21B C31B -38(9)
C1B C21B C31B C41B 55(3)
N1B C21B C31B C41B -82(2)
C21B C31B C41B S11B 179.6(4)
C31B C41B S11B C51B 75(2)
C24B N1B C22B C32B 83(19)
C21B N1B C22B C32B 15E1(2)
C23B N1B C22B C32B -14E1(2)
C24B N1B C22B C1B -31(18)
C21B N1B C22B C1B 31(17)
C23B N1B C22B C1B 105(19)
O1B C1B C22B N1B 29.4(18)
O2B C1B C22B N1B -156.4(9)
C21B C1B C22B N1B -62(16)
C24B C1B C22B N1B 23(16)
C23B C1B C22B N1B -10E1(2)
O1B C1B C22B C32B -92.5(11)
O2B C1B C22B C32B 81.7(12)
C21B C1B C22B C32B 176(17)
C24B C1B C22B C32B -99(16)
C23B C1B C22B C32B 14E1(2)
N1B C22B C32B C42B 65(3)
C1B C22B C32B C42B -179.6(7)
C22B C32B C42B S12B -179.9(4)
C32B C42B S12B C52B -180.0(4)
C24B N1B C23B C33B 63(9)
C22B N1B C23B C33B 40(19)
C21B N1B C23B C33B 110(11)
C24B N1B C23B C1B -45(9)
C22B N1B C23B C1B -68(19)
C21B N1B C23B C1B 2(10)
O1B C1B C23B N1B 19.9(15)
O2B C1B C23B N1B -161.5(10)
C24B C1B C23B N1B 40(5)
C22B C1B C23B N1B 8E1(2)
O1B C1B C23B C33B -82(2)
O2B C1B C23B C33B 96(2)
C24B C1B C23B C33B -62(6)
C22B C1B C23B C33B -3E1(2)
N1B C23B C33B C43B 180.0(7)
C1B C23B C33B C43B -73(2)
C23B C33B C43B S13B -180.0(4)
C33B C43B S13B C53B 80(2)
C22B N1B C24B C1B 14E1(2)
C21B N1B C24B C1B 68(13)
C23B N1B C24B C1B 123(12)
C22B N1B C24B C34B -65(16)
C21B N1B C24B C34B -142(18)
C23B N1B C24B C34B -86(8)
O1B C1B C24B N1B 34(5)
O2B C1B C24B N1B -151(3)
C21B C1B C24B N1B -112(8)
C22B C1B C24B N1B -15E1(2)
C23B C1B C24B N1B -127(9)
O1B C1B C24B C34B -111(4)
O2B C1B C24B C34B 64(6)
C21B C1B C24B C34B 103(8)
C22B C1B C24B C34B 63(14)
C23B C1B C24B C34B 88(4)
N1B C24B C34B C44B -179.5(9)
C1B C24B C34B C44B -32(8)
C24B C34B C44B S14B -180.0(4)
C34B C44B S14B C54B -179.9(4)
